data_7720924
loop_
_publ_author_name
'Gu, Ziyi'
'Li, Jun'
'Zhang, Xuan'
'Li, Yangjuan'
'Gong, Yu'

_publ_section_title
;
 Synthesis of hydroxo-bridged Dy(III) dimers supported by crown ethers
 through C-H activation and oxygen-atom transfer of Me<sub>3</sub>NO.
;
_journal_issue 21
_journal_name_full 'Dalton transactions (Cambridge, England : 2003)'
_journal_page_first 8201
_journal_page_last 8207
_journal_paper_doi 10.1039/d6dt00818f
_journal_volume 55
_journal_year 2026
_chemical_formula_moiety 'C24 H48 Dy2 N2 O12, 4(I)'
_chemical_formula_sum 'C24 H48 Dy2 I4 N2 O12'
_chemical_formula_weight 1389.24
_chemical_properties_physical Air-sensitive,Moisture-sensitive
_space_group_crystal_system monoclinic
_space_group_IT_number 14
_space_group_name_Hall '-P 2ybc'
_space_group_name_H-M_alt 'P 1 21/c 1'
_atom_sites_solution_hydrogens mixed
_atom_sites_solution_primary dual
_audit_creation_date 2024-11-07
_audit_creation_method
;
Olex2 1.5
(compiled 2023.08.17 svn.r577a77a9 for OlexSys, GUI svn.r6817)
;
_audit_update_record
;
2026-01-05 deposited with the CCDC.	2026-04-27 downloaded from the CCDC.
;
_cell_angle_alpha 90
_cell_angle_beta 109.780(5)
_cell_angle_gamma 90
_cell_formula_units_Z 2
_cell_length_a 8.6671(4)
_cell_length_b 20.8623(9)
_cell_length_c 11.8901(5)
_cell_measurement_reflns_used 9740
_cell_measurement_temperature 180.00(10)
_cell_measurement_theta_max 32.6420
_cell_measurement_theta_min 2.0500
_cell_volume 2023.07(17)
_computing_cell_refinement 'CrysAlisPro 1.171.43.124a (Rigaku OD, 2024)'
_computing_data_collection 'CrysAlisPro 1.171.43.124a (Rigaku OD, 2024)'
_computing_data_reduction 'CrysAlisPro 1.171.43.124a (Rigaku OD, 2024)'
_computing_molecular_graphics 'Olex2 1.5 (Dolomanov et al., 2009)'
_computing_publication_material 'Olex2 1.5 (Dolomanov et al., 2009)'
_computing_structure_refinement 'SHELXL 2018/3 (Sheldrick, 2015)'
_computing_structure_solution 'SHELXT  (Sheldrick, 2015)'
_diffrn_ambient_environment N~2~
_diffrn_ambient_temperature 180.00(10)
_diffrn_detector 'Hybrid Pixel Array Detector'
_diffrn_detector_area_resol_mean 10.0000
_diffrn_detector_type HyPix
_diffrn_measured_fraction_theta_full 1.000
_diffrn_measured_fraction_theta_max 1.000
_diffrn_measurement_details
;
List of Runs (angles in degrees, time in seconds):

  # Type    Start    End  Width  t~exp~   \w     \q     \k     \f   Frames
#--------------------------------------------------------------------------
  1  \w    -17.00  47.00   0.50    1.50    --   14.35 -99.00  60.00  128
  2  \w      3.00  28.00   0.50    1.50    --   14.35-104.00 -51.00   50
  3  \w    -25.00   1.00   0.50    1.50    --  -16.23 -77.00-150.00   52
  4  \w    -88.00  -2.00   0.50    1.50    --  -16.23 -57.00 -90.00  172
  5  \w    -88.00 -45.00   0.50    1.50    --  -16.23 -77.00-150.00   86
  6  \w    -51.00   1.00   0.50    1.50    --  -16.23 104.00  49.00  104
;
_diffrn_measurement_device 'four-circle diffractometer'
_diffrn_measurement_device_type 'XtaLAB Synergy R, DW system, HyPix'
_diffrn_measurement_method '\w scans'
_diffrn_orient_matrix_type 'CrysAlisPro convention (1999,Acta A55,543-557)'
_diffrn_orient_matrix_UB_11 0.0228989000
_diffrn_orient_matrix_UB_12 0.0327323000
_diffrn_orient_matrix_UB_13 0.0094800000
_diffrn_orient_matrix_UB_21 -0.0140182000
_diffrn_orient_matrix_UB_22 -0.0007529000
_diffrn_orient_matrix_UB_23 0.0553885000
_diffrn_orient_matrix_UB_31 0.0827424000
_diffrn_orient_matrix_UB_32 -0.0091557000
_diffrn_orient_matrix_UB_33 0.0293297000
_diffrn_radiation_monochromator mirror
_diffrn_radiation_probe x-ray
_diffrn_radiation_type 'Mo K\a'
_diffrn_radiation_wavelength 0.71073
_diffrn_reflns_av_R_equivalents 0.0448
_diffrn_reflns_av_unetI/netI 0.0464
_diffrn_reflns_Laue_measured_fraction_full 1.000
_diffrn_reflns_Laue_measured_fraction_max 1.000
_diffrn_reflns_limit_h_max 10
_diffrn_reflns_limit_h_min -10
_diffrn_reflns_limit_k_max 26
_diffrn_reflns_limit_k_min -26
_diffrn_reflns_limit_l_max 14
_diffrn_reflns_limit_l_min -12
_diffrn_reflns_number 15535
_diffrn_reflns_point_group_measured_fraction_full 1.000
_diffrn_reflns_point_group_measured_fraction_max 1.000
_diffrn_reflns_theta_full 25.242
_diffrn_reflns_theta_max 26.370
_diffrn_reflns_theta_min 1.952
_diffrn_source 'Rotating-anode X-ray tube'
_diffrn_source_type 'Rigaku (Mo) X-ray Source'
_exptl_absorpt_coefficient_mu 6.767
_exptl_absorpt_correction_T_max 1.00000
_exptl_absorpt_correction_T_min 0.47465
_exptl_absorpt_correction_type multi-scan
_exptl_absorpt_process_details
;
CrysAlisPro 1.171.43.124a (Rigaku Oxford Diffraction, 2024)
Empirical absorption correction using spherical harmonics,
implemented in SCALE3 ABSPACK scaling algorithm.
;
_exptl_crystal_colour 'clear light colourless'
_exptl_crystal_colour_lustre clear
_exptl_crystal_colour_modifier light
_exptl_crystal_colour_primary colourless
_exptl_crystal_density_diffrn 2.281
_exptl_crystal_description block
_exptl_crystal_F_000 1292
_exptl_crystal_size_max 0.2
_exptl_crystal_size_mid 0.19
_exptl_crystal_size_min 0.18
_refine_diff_density_max 1.946
_refine_diff_density_min -1.210
_refine_diff_density_rms 0.219
_refine_ls_extinction_method none
_refine_ls_goodness_of_fit_ref 1.115
_refine_ls_hydrogen_treatment mixed
_refine_ls_matrix_type full
_refine_ls_number_parameters 204
_refine_ls_number_reflns 4123
_refine_ls_number_restraints 0
_refine_ls_restrained_S_all 1.115
_refine_ls_R_factor_all 0.0472
_refine_ls_R_factor_gt 0.0340
_refine_ls_shift/su_max 0.001
_refine_ls_shift/su_mean 0.000
_refine_ls_structure_factor_coef Fsqd
_refine_ls_weighting_details 'w=1/[\s^2^(Fo^2^)+(0.0534P)^2^] where P=(Fo^2^+2Fc^2^)/3'
_refine_ls_weighting_scheme calc
_refine_ls_wR_factor_gt 0.0876
_refine_ls_wR_factor_ref 0.1017
_reflns_Friedel_coverage 0.000
_reflns_number_gt 3375
_reflns_number_total 4123
_reflns_threshold_expression 'I > 2\s(I)'
_cod_data_source_file d6dt00818f2.cif
_cod_data_source_block gzy-75_auto
_cod_depositor_comments 'Adding full bibliography for 7720923--7720928.cif.'
_cod_original_cell_volume 2023.07(16)
_cod_database_code 7720924
_shelx_shelxl_version_number 2018/3
_chemical_oxdiff_formula Dy1C1N1O1I1
_shelx_space_group_comment
;
The symmetry employed for this shelxl refinement is uniquely defined
by the following loop, which should always be used as a source of
symmetry information in preference to the above space-group names.
They are only intended as comments.
;
_shelx_estimated_absorpt_t_max 0.375
_shelx_estimated_absorpt_t_min 0.345
_olex2_refinement_description
;
1. Fixed Uiso
 At 1.2 times of:
  All C(H,H) groups
 At 1.5 times of:
  All C(H,H,H) groups
2.a Secondary CH2 refined with riding coordinates:
 C2(H2A,H2B), C1(H1A,H1B), C10(H10B,H10A), C3(H3A,H3B), C4(H4A,H4B), C9(H9A,
 H9B), C5(H5A,H5B), C7(H7A,H7B), C6(H6A,H6B), C8(H8A,H8B)
2.b Idealised Me refined as rotating group:
 C12(H12A,H12B,H12C)
;
_olex2_submission_special_instructions 'No special instructions were received'
_oxdiff_exptl_absorpt_empirical_details
;
Empirical correction (ABSPACK) includes:
- Absorption correction using spherical harmonics
- Frame scaling
;
_oxdiff_exptl_absorpt_empirical_full_max 2.037
_oxdiff_exptl_absorpt_empirical_full_min 0.505

loop_
_space_group_symop_operation_xyz
'x, y, z'
'-x, y+1/2, -z+1/2'
'-x, -y, -z'
'x, -y-1/2, z-1/2'

loop_
_atom_site_label
_atom_site_type_symbol
_atom_site_fract_x
_atom_site_fract_y
_atom_site_fract_z
_atom_site_U_iso_or_equiv
_atom_site_adp_type
_atom_site_occupancy
_atom_site_site_symmetry_order
_atom_site_calc_flag
_atom_site_refinement_flags_posn
_atom_site_refinement_flags_adp
_atom_site_refinement_flags_occupancy
_atom_site_disorder_assembly
_atom_site_disorder_group
Dy1 Dy 0.57620(3) 0.56889(2) 0.59721(2) 0.02608(11) Uani 1 1 d . . . . .
I1 I 0.31889(7) 0.39342(2) 0.77885(4) 0.05090(16) Uani 1 1 d . . . . .
I2 I 0.06492(9) 0.67138(3) -0.06047(5) 0.06654(19) Uani 1 1 d . . . . .
O1 O 0.4219(5) 0.4832(2) 0.5684(4) 0.0299(10) Uani 1 1 d . . . . .
O3 O 0.8271(5) 0.5070(2) 0.6783(4) 0.0347(10) Uani 1 1 d . . . . .
O5 O 0.6039(6) 0.6852(2) 0.6279(4) 0.0456(12) Uani 1 1 d . . . . .
O2 O 0.6536(5) 0.5412(2) 0.8058(4) 0.0378(10) Uani 1 1 d . . . . .
O4 O 0.8157(6) 0.6193(2) 0.5696(4) 0.0420(11) Uani 1 1 d . . . . .
O6 O 0.4052(6) 0.6183(2) 0.7083(5) 0.0468(12) Uani 1 1 d . . . . .
N1 N 0.3486(7) 0.6209(3) 0.4391(5) 0.0464(15) Uani 1 1 d . . . . .
C2 C 0.9075(8) 0.5017(4) 0.8045(6) 0.0436(17) Uani 1 1 d . . . . .
H2A H 0.970356 0.541140 0.836691 0.052 Uiso 1 1 calc R U . . .
H2B H 0.983957 0.464811 0.823363 0.052 Uiso 1 1 calc R U . . .
C1 C 0.7761(9) 0.4921(4) 0.8568(6) 0.0492(19) Uani 1 1 d . . . . .
H1A H 0.727212 0.448880 0.836826 0.059 Uiso 1 1 calc R U . . .
H1B H 0.821012 0.496341 0.944918 0.059 Uiso 1 1 calc R U . . .
C10 C 0.5619(11) 0.5583(5) 0.8809(7) 0.060(2) Uani 1 1 d . . . . .
H10B H 0.616012 0.594264 0.933929 0.072 Uiso 1 1 calc R U . . .
H10A H 0.555285 0.521370 0.931417 0.072 Uiso 1 1 calc R U . . .
C11 C 0.2479(9) 0.6451(3) 0.3646(6) 0.0388(15) Uani 1 1 d . . . . .
C3 C 0.9387(8) 0.5174(4) 0.6141(7) 0.0435(17) Uani 1 1 d . . . . .
H3A H 0.891266 0.499867 0.532239 0.052 Uiso 1 1 calc R U . . .
H3B H 1.043121 0.494727 0.654884 0.052 Uiso 1 1 calc R U . . .
C4 C 0.9707(9) 0.5870(4) 0.6082(7) 0.051(2) Uani 1 1 d . . . . .
H4A H 1.039433 0.602958 0.687792 0.061 Uiso 1 1 calc R U . . .
H4B H 1.029279 0.595003 0.551078 0.061 Uiso 1 1 calc R U . . .
C9 C 0.3965(11) 0.5773(5) 0.8038(8) 0.062(2) Uani 1 1 d . . . . .
H9A H 0.331442 0.538615 0.769710 0.074 Uiso 1 1 calc R U . . .
H9B H 0.340621 0.600333 0.852012 0.074 Uiso 1 1 calc R U . . .
C12 C 0.1181(11) 0.6756(4) 0.2701(7) 0.059(2) Uani 1 1 d . . . . .
H12A H 0.138834 0.670903 0.194468 0.089 Uiso 1 1 calc R U . . .
H12B H 0.113999 0.721263 0.288431 0.089 Uiso 1 1 calc R U . . .
H12C H 0.013111 0.655470 0.263182 0.089 Uiso 1 1 calc R U . . .
C5 C 0.8339(11) 0.6884(4) 0.5694(9) 0.061(2) Uani 1 1 d . . . . .
H5A H 0.912184 0.702842 0.647142 0.074 Uiso 1 1 calc R U . . .
H5B H 0.877077 0.701367 0.505655 0.074 Uiso 1 1 calc R U . . .
C7 C 0.4806(12) 0.7207(4) 0.6564(10) 0.074(3) Uani 1 1 d . . . . .
H7A H 0.382754 0.726537 0.584112 0.088 Uiso 1 1 calc R U . . .
H7B H 0.522963 0.763445 0.688212 0.088 Uiso 1 1 calc R U . . .
C6 C 0.6790(13) 0.7168(4) 0.5495(9) 0.077(3) Uani 1 1 d . . . . .
H6A H 0.608917 0.711431 0.464898 0.092 Uiso 1 1 calc R U . . .
H6B H 0.691684 0.763236 0.567581 0.092 Uiso 1 1 calc R U . . .
C8 C 0.4378(15) 0.6836(5) 0.7471(12) 0.092(4) Uani 1 1 d . . . . .
H8A H 0.529496 0.685146 0.824242 0.111 Uiso 1 1 calc R U . . .
H8B H 0.339691 0.702424 0.759145 0.111 Uiso 1 1 calc R U . . .
H1 H 0.402(7) 0.467(3) 0.611(5) 0.013(17) Uiso 1 1 d . . . . .

loop_
_atom_site_aniso_label
_atom_site_aniso_U_11
_atom_site_aniso_U_22
_atom_site_aniso_U_33
_atom_site_aniso_U_23
_atom_site_aniso_U_13
_atom_site_aniso_U_12
Dy1 0.03001(17) 0.02300(18) 0.02385(16) -0.00193(10) 0.00728(12) -0.00157(11)
I1 0.0720(4) 0.0418(3) 0.0468(3) 0.0119(2) 0.0305(3) 0.0047(2)
I2 0.1137(5) 0.0449(3) 0.0456(3) -0.0027(2) 0.0328(3) 0.0129(3)
O1 0.037(2) 0.033(3) 0.022(2) 0.0006(19) 0.012(2) -0.0057(18)
O3 0.029(2) 0.041(3) 0.033(2) -0.0032(19) 0.0096(19) 0.0003(19)
O5 0.057(3) 0.027(3) 0.051(3) -0.006(2) 0.015(2) -0.006(2)
O2 0.037(2) 0.052(3) 0.023(2) -0.004(2) 0.0087(19) -0.006(2)
O4 0.050(3) 0.035(3) 0.047(3) -0.004(2) 0.024(2) -0.015(2)
O6 0.049(3) 0.036(3) 0.057(3) -0.008(2) 0.021(3) 0.003(2)
N1 0.048(4) 0.035(3) 0.044(3) -0.006(3) -0.001(3) 0.003(3)
C2 0.033(4) 0.050(5) 0.036(4) 0.000(3) -0.004(3) 0.008(3)
C1 0.047(4) 0.061(5) 0.033(4) 0.014(3) 0.006(3) 0.008(4)
C10 0.071(6) 0.080(7) 0.035(4) -0.013(4) 0.026(4) 0.000(4)
C11 0.044(4) 0.034(4) 0.034(4) -0.005(3) 0.007(3) -0.003(3)
C3 0.034(4) 0.045(4) 0.050(4) -0.013(3) 0.012(3) 0.001(3)
C4 0.039(4) 0.063(5) 0.059(5) -0.021(4) 0.027(4) -0.017(4)
C9 0.065(6) 0.071(6) 0.069(6) -0.007(5) 0.047(5) 0.002(4)
C12 0.071(5) 0.047(5) 0.042(4) 0.001(3) -0.005(4) 0.007(4)
C5 0.079(6) 0.035(4) 0.079(6) 0.002(4) 0.038(5) -0.021(4)
C7 0.079(6) 0.036(5) 0.109(8) -0.026(5) 0.037(6) 0.003(4)
C6 0.104(8) 0.030(5) 0.086(7) 0.012(4) 0.018(6) -0.012(5)
C8 0.120(9) 0.052(6) 0.137(10) -0.039(6) 0.086(8) -0.011(6)

loop_
_atom_type_symbol
_atom_type_description
_atom_type_scat_dispersion_real
_atom_type_scat_dispersion_imag
_atom_type_scat_source
C C 0.0033 0.0016 'International Tables Vol C Tables 4.2.6.8 and 6.1.1.4'
H H 0.0000 0.0000 'International Tables Vol C Tables 4.2.6.8 and 6.1.1.4'
Dy Dy -0.1892 4.4098 'International Tables Vol C Tables 4.2.6.8 and 6.1.1.4'
I I -0.4742 1.8119 'International Tables Vol C Tables 4.2.6.8 and 6.1.1.4'
N N 0.0061 0.0033 'International Tables Vol C Tables 4.2.6.8 and 6.1.1.4'
O O 0.0106 0.0060 'International Tables Vol C Tables 4.2.6.8 and 6.1.1.4'

loop_
_geom_angle_atom_site_label_1
_geom_angle_atom_site_label_2
_geom_angle_atom_site_label_3
_geom_angle
_geom_angle_site_symmetry_1
_geom_angle_site_symmetry_3
_geom_angle_publ_flag
O1 Dy1 O1 69.8(2) . 3_666 ?
O1 Dy1 O3 79.65(15) 3_666 . ?
O1 Dy1 O3 92.62(15) . . ?
O1 Dy1 O5 125.27(17) 3_666 . ?
O1 Dy1 O5 148.75(17) . . ?
O1 Dy1 O2 134.56(17) 3_666 . ?
O1 Dy1 O2 84.71(16) . . ?
O1 Dy1 O4 146.21(16) . . ?
O1 Dy1 O4 80.34(16) 3_666 . ?
O1 Dy1 O6 88.83(17) . . ?
O1 Dy1 O6 146.73(16) 3_666 . ?
O1 Dy1 N1 87.20(18) . . ?
O1 Dy1 N1 77.68(18) 3_666 . ?
O3 Dy1 O5 115.90(16) . . ?
O3 Dy1 O4 66.13(16) . . ?
O3 Dy1 O6 128.05(15) . . ?
O3 Dy1 N1 155.89(18) . . ?
O5 Dy1 O6 64.03(17) . . ?
O5 Dy1 N1 72.03(18) . . ?
O2 Dy1 O3 64.17(15) . . ?
O2 Dy1 O5 96.02(17) . . ?
O2 Dy1 O4 106.74(15) . . ?
O2 Dy1 O6 64.29(16) . . ?
O2 Dy1 N1 139.60(19) . . ?
O4 Dy1 O5 63.28(16) . . ?
O4 Dy1 O6 124.89(16) . . ?
O4 Dy1 N1 101.81(19) . . ?
N1 Dy1 O6 76.06(19) . . ?
Dy1 O1 Dy1 110.2(2) . 3_666 ?
Dy1 O1 H1 125(5) . . ?
Dy1 O1 H1 120(5) 3_666 . ?
C2 O3 Dy1 120.7(4) . . ?
C2 O3 C3 113.1(5) . . ?
C3 O3 Dy1 112.5(4) . . ?
C7 O5 Dy1 120.2(5) . . ?
C7 O5 C6 116.5(7) . . ?
C6 O5 Dy1 113.2(5) . . ?
C1 O2 Dy1 120.6(4) . . ?
C10 O2 Dy1 124.3(4) . . ?
C10 O2 C1 113.5(5) . . ?
C4 O4 Dy1 120.1(4) . . ?
C4 O4 C5 112.1(6) . . ?
C5 O4 Dy1 121.7(5) . . ?
C9 O6 Dy1 111.6(4) . . ?
C8 O6 Dy1 118.1(5) . . ?
C8 O6 C9 111.4(7) . . ?
C11 N1 Dy1 177.7(6) . . ?
O3 C2 H2A 110.5 . . ?
O3 C2 H2B 110.5 . . ?
O3 C2 C1 106.3(5) . . ?
H2A C2 H2B 108.7 . . ?
C1 C2 H2A 110.5 . . ?
C1 C2 H2B 110.5 . . ?
O2 C1 C2 106.6(6) . . ?
O2 C1 H1A 110.4 . . ?
O2 C1 H1B 110.4 . . ?
C2 C1 H1A 110.4 . . ?
C2 C1 H1B 110.4 . . ?
H1A C1 H1B 108.6 . . ?
O2 C10 H10B 110.1 . . ?
O2 C10 H10A 110.1 . . ?
O2 C10 C9 108.0(6) . . ?
H10B C10 H10A 108.4 . . ?
C9 C10 H10B 110.1 . . ?
C9 C10 H10A 110.1 . . ?
N1 C11 C12 179.3(9) . . ?
O3 C3 H3A 109.7 . . ?
O3 C3 H3B 109.7 . . ?
O3 C3 C4 110.0(6) . . ?
H3A C3 H3B 108.2 . . ?
C4 C3 H3A 109.7 . . ?
C4 C3 H3B 109.7 . . ?
O4 C4 C3 107.8(5) . . ?
O4 C4 H4A 110.2 . . ?
O4 C4 H4B 110.2 . . ?
C3 C4 H4A 110.2 . . ?
C3 C4 H4B 110.2 . . ?
H4A C4 H4B 108.5 . . ?
O6 C9 C10 110.5(7) . . ?
O6 C9 H9A 109.5 . . ?
O6 C9 H9B 109.5 . . ?
C10 C9 H9A 109.5 . . ?
C10 C9 H9B 109.5 . . ?
H9A C9 H9B 108.1 . . ?
C11 C12 H12A 109.5 . . ?
C11 C12 H12B 109.5 . . ?
C11 C12 H12C 109.5 . . ?
H12A C12 H12B 109.5 . . ?
H12A C12 H12C 109.5 . . ?
H12B C12 H12C 109.5 . . ?
O4 C5 H5A 110.0 . . ?
O4 C5 H5B 110.0 . . ?
H5A C5 H5B 108.3 . . ?
C6 C5 O4 108.6(7) . . ?
C6 C5 H5A 110.0 . . ?
C6 C5 H5B 110.0 . . ?
O5 C7 H7A 110.3 . . ?
O5 C7 H7B 110.3 . . ?
O5 C7 C8 107.1(8) . . ?
H7A C7 H7B 108.5 . . ?
C8 C7 H7A 110.3 . . ?
C8 C7 H7B 110.3 . . ?
O5 C6 H6A 110.1 . . ?
O5 C6 H6B 110.1 . . ?
C5 C6 O5 107.9(7) . . ?
C5 C6 H6A 110.1 . . ?
C5 C6 H6B 110.1 . . ?
H6A C6 H6B 108.4 . . ?
O6 C8 C7 109.5(8) . . ?
O6 C8 H8A 109.8 . . ?
O6 C8 H8B 109.8 . . ?
C7 C8 H8A 109.8 . . ?
C7 C8 H8B 109.8 . . ?
H8A C8 H8B 108.2 . . ?

loop_
_geom_bond_atom_site_label_1
_geom_bond_atom_site_label_2
_geom_bond_distance
_geom_bond_site_symmetry_2
_geom_bond_publ_flag
Dy1 O1 2.190(5) . ?
Dy1 O1 2.253(4) 3_666 ?
Dy1 O3 2.430(4) . ?
Dy1 O5 2.453(5) . ?
Dy1 O2 2.410(4) . ?
Dy1 O4 2.446(4) . ?
Dy1 O6 2.516(5) . ?
Dy1 N1 2.468(6) . ?
O1 H1 0.68(6) . ?
O3 C2 1.429(8) . ?
O3 C3 1.437(8) . ?
O5 C7 1.432(10) . ?
O5 C6 1.463(11) . ?
O2 C1 1.452(9) . ?
O2 C10 1.427(9) . ?
O4 C4 1.432(9) . ?
O4 C5 1.451(9) . ?
O6 C9 1.444(10) . ?
O6 C8 1.435(10) . ?
N1 C11 1.130(8) . ?
C2 H2A 0.9900 . ?
C2 H2B 0.9900 . ?
C2 C1 1.485(10) . ?
C1 H1A 0.9900 . ?
C1 H1B 0.9900 . ?
C10 H10B 0.9900 . ?
C10 H10A 0.9900 . ?
C10 C9 1.471(12) . ?
C11 C12 1.442(10) . ?
C3 H3A 0.9900 . ?
C3 H3B 0.9900 . ?
C3 C4 1.485(11) . ?
C4 H4A 0.9900 . ?
C4 H4B 0.9900 . ?
C9 H9A 0.9900 . ?
C9 H9B 0.9900 . ?
C12 H12A 0.9800 . ?
C12 H12B 0.9800 . ?
C12 H12C 0.9800 . ?
C5 H5A 0.9900 . ?
C5 H5B 0.9900 . ?
C5 C6 1.412(13) . ?
C7 H7A 0.9900 . ?
C7 H7B 0.9900 . ?
C7 C8 1.473(15) . ?
C6 H6A 0.9900 . ?
C6 H6B 0.9900 . ?
C8 H8A 0.9900 . ?
C8 H8B 0.9900 . ?

loop_
_geom_torsion_atom_site_label_1
_geom_torsion_atom_site_label_2
_geom_torsion_atom_site_label_3
_geom_torsion_atom_site_label_4
_geom_torsion
_geom_torsion_site_symmetry_1
_geom_torsion_site_symmetry_2
_geom_torsion_site_symmetry_3
_geom_torsion_site_symmetry_4
_geom_torsion_publ_flag
Dy1 O3 C2 C1 41.7(7) . . . . ?
Dy1 O3 C3 C4 53.8(6) . . . . ?
Dy1 O5 C7 C8 43.9(9) . . . . ?
Dy1 O5 C6 C5 -57.4(8) . . . . ?
Dy1 O2 C1 C2 40.9(7) . . . . ?
Dy1 O2 C10 C9 16.4(9) . . . . ?
Dy1 O4 C4 C3 22.6(8) . . . . ?
Dy1 O4 C5 C6 -18.1(10) . . . . ?
Dy1 O6 C9 C10 52.1(8) . . . . ?
Dy1 O6 C8 C7 36.8(11) . . . . ?
O3 C2 C1 O2 -49.1(7) . . . . ?
O3 C3 C4 O4 -48.7(8) . . . . ?
O5 C7 C8 O6 -49.6(11) . . . . ?
O2 C10 C9 O6 -43.9(9) . . . . ?
O4 C5 C6 O5 46.6(10) . . . . ?
C2 O3 C3 C4 -87.3(7) . . . . ?
C1 O2 C10 C9 -149.1(7) . . . . ?
C10 O2 C1 C2 -153.0(6) . . . . ?
C3 O3 C2 C1 179.3(6) . . . . ?
C4 O4 C5 C6 -170.6(7) . . . . ?
C9 O6 C8 C7 167.9(8) . . . . ?
C5 O4 C4 C3 175.6(6) . . . . ?
C7 O5 C6 C5 156.9(8) . . . . ?
C6 O5 C7 C8 -173.0(8) . . . . ?
C8 O6 C9 C10 -82.3(9) . . . . ?
